data_1529865
loop_
_publ_author_name
'Ackrill, Thomas D.'
'Sparkes, Hazel A.'
'Willis, Christine L.'

_publ_section_title
;
 Synthesis of Diarylheptanoid Scaffolds Inspired by Calyxins I and J.
;
_journal_issue 15
_journal_name_full 'Organic letters'
_journal_page_first 3884
_journal_page_last 3887
_journal_paper_doi 10.1021/acs.orglett.5b01848
_journal_volume 17
_journal_year 2015
_chemical_formula_moiety 'C35 H36 O5'
_chemical_formula_sum 'C35 H36 O5'
_chemical_formula_weight 536.64
_chemical_name_systematic
;
 ? 
;
_space_group_crystal_system monoclinic
_space_group_IT_number 14
_space_group_name_Hall '-P 2ybc'
_space_group_name_H-M_alt 'P 1 21/c 1'
_symmetry_space_group_name_Hall '-P 2ybc'
_symmetry_space_group_name_H-M 'P 1 21/c 1'
_atom_sites_solution_hydrogens geom
_atom_sites_solution_primary iterative
_atom_sites_solution_secondary difmap
_audit_creation_date 2014-03-14
_audit_creation_method
;
Olex2 1.2
(compiled 2014.02.28 svn.r2899 for OlexSys, GUI svn.r4781)
;
_cell_angle_alpha 90.00
_cell_angle_beta 101.7550(10)
_cell_angle_gamma 90.00
_cell_formula_units_Z 4
_cell_length_a 14.7165(4)
_cell_length_b 5.79370(10)
_cell_length_c 33.4045(8)
_cell_measurement_reflns_used 7324
_cell_measurement_temperature 100(2)
_cell_measurement_theta_max 27.10
_cell_measurement_theta_min 2.60
_cell_volume 2788.43(11)
_computing_cell_refinement 'Bruker Apex II'
_computing_data_collection 'Bruker Apex II'
_computing_data_reduction 'SAINT v8.27A (Bruker, 2012)'
_computing_molecular_graphics 'Olex2 (Dolomanov et al., 2009)'
_computing_publication_material 'Olex2 (Dolomanov et al., 2009)'
_computing_structure_refinement 'ShelXL (Sheldrick, 2008)'
_computing_structure_solution 'olex2.solve (Bourhis et al., 2013)'
_diffrn_ambient_temperature 100.0
_diffrn_detector 'Bruker area detector'
_diffrn_detector_type 'CCD area detector'
_diffrn_measured_fraction_theta_full 1.000
_diffrn_measured_fraction_theta_max 0.996
_diffrn_measurement_device 'Bruker Apex II kappa CCDC area detector'
_diffrn_measurement_device_type 'Bruker APEX-II CCD'
_diffrn_measurement_method '\f and \w scans'
_diffrn_radiation_monochromator graphite
_diffrn_radiation_type MoK\a
_diffrn_radiation_wavelength 0.71073
_diffrn_reflns_av_R_equivalents 0.0607
_diffrn_reflns_av_unetI/netI 0.0376
_diffrn_reflns_limit_h_max 19
_diffrn_reflns_limit_h_min -19
_diffrn_reflns_limit_k_max 7
_diffrn_reflns_limit_k_min -7
_diffrn_reflns_limit_l_max 43
_diffrn_reflns_limit_l_min -32
_diffrn_reflns_number 47832
_diffrn_reflns_theta_full 26.00
_diffrn_reflns_theta_max 27.72
_diffrn_reflns_theta_min 1.41
_diffrn_source 'fine-focus sealed tube'
_diffrn_standards_number 0
_exptl_absorpt_coefficient_mu 0.084
_exptl_absorpt_correction_T_max 0.7456
_exptl_absorpt_correction_T_min 0.6952
_exptl_absorpt_correction_type multi-scan
_exptl_absorpt_process_details
;
SADABS-2012/1 (Bruker,2012) was used for absorption correction.
wR2(int) was 0.0602 before and 0.0538 after correction.
The Ratio of minimum to maximum transmission is 0.9324.
The \l/2 correction factor is 0.0015.
;
_exptl_crystal_colour colourless
_exptl_crystal_colour_primary colourless
_exptl_crystal_density_diffrn 1.278
_exptl_crystal_density_method 'not measured'
_exptl_crystal_description plate
_exptl_crystal_F_000 1144
_exptl_crystal_size_max 0.32
_exptl_crystal_size_mid 0.12
_exptl_crystal_size_min 0.1
_refine_diff_density_max 0.265
_refine_diff_density_min -0.229
_refine_diff_density_rms 0.046
_refine_ls_extinction_method none
_refine_ls_goodness_of_fit_ref 1.011
_refine_ls_hydrogen_treatment constr
_refine_ls_matrix_type full
_refine_ls_number_parameters 364
_refine_ls_number_reflns 6542
_refine_ls_number_restraints 0
_refine_ls_restrained_S_all 1.011
_refine_ls_R_factor_all 0.0659
_refine_ls_R_factor_gt 0.0416
_refine_ls_shift/su_max 0.001
_refine_ls_shift/su_mean 0.000
_refine_ls_structure_factor_coef Fsqd
_refine_ls_weighting_details 'calc w=1/[\s^2^(Fo^2^)+(0.0376P)^2^+1.0833P] where P=(Fo^2^+2Fc^2^)/3'
_refine_ls_weighting_scheme calc
_refine_ls_wR_factor_gt 0.0865
_refine_ls_wR_factor_ref 0.0970
_reflns_number_gt 4851
_reflns_number_total 6542
_reflns_threshold_expression >2sigma(I)
_cod_data_source_file ol5b01848_si_002.cif
_cod_data_source_block 29
_cod_database_code 1529865
_olex2_refinement_description
;
1. Fixed Uiso
 At 1.2 times of:
  All C(H) groups, All C(H,H) groups
 At 1.5 times of:
  All C(H,H,H) groups
2.a Ternary CH refined with riding coordinates:
 C8(H8), C16(H16), C17(H17), C15(H15), C18(H18)
2.b Secondary CH2 refined with riding coordinates:
 C19(H19A,H19B), C27(H27A,H27B), C28(H28A,H28B)
2.c Aromatic/amide H refined with riding coordinates:
 C4(H4), C21(H21), C30(H30), C25(H25), C6(H6), C22(H22), C24(H24), C3(H3),
 C11(H11), C34(H34), C31(H31), C10(H10), C13(H13), C33(H33), C12(H12), C7(H7)
2.d Idealised Me refined as rotating group:
 C35(H35A,H35B,H35C), C26(H26A,H26B,H26C), C1(H1A,H1B,H1C)
;
_olex2_computing_structure_refinement_long 'ShelXL (Sheldrick, 2008)'

loop_
_space_group_symop_id
_space_group_symop_operation_xyz
1 'x, y, z'
2 '-x, y+1/2, -z+1/2'
3 '-x, -y, -z'
4 'x, -y-1/2, z-1/2'

loop_
_atom_site_label
_atom_site_type_symbol
_atom_site_fract_x
_atom_site_fract_y
_atom_site_fract_z
_atom_site_U_iso_or_equiv
_atom_site_adp_type
_atom_site_occupancy
_atom_site_calc_flag
_atom_site_refinement_flags_posn
O2 O 0.86074(6) 0.16547(17) 0.51863(3) 0.0184(2) Uani 1 d .
O1 O 1.24853(7) 0.45395(18) 0.62086(3) 0.0219(2) Uani 1 d .
O5 O 0.30278(7) 0.92783(18) 0.73630(3) 0.0225(2) Uani 1 d .
O3 O 0.73733(6) 0.59628(17) 0.62090(3) 0.0179(2) Uani 1 d .
O4 O 1.12687(7) 0.41483(19) 0.73106(3) 0.0249(2) Uani 1 d .
C20 C 0.89798(9) 0.5315(2) 0.63693(4) 0.0155(3) Uani 1 d .
C4 C 1.02432(9) 0.5941(2) 0.55360(4) 0.0161(3) Uani 1 d .
H4 H 0.9956 0.7117 0.5355 0.019 Uiso 1 calc R
C9 C 0.77162(9) 0.1065(2) 0.50060(4) 0.0165(3) Uani 1 d .
C23 C 1.04932(9) 0.4420(2) 0.70080(4) 0.0173(3) Uani 1 d .
C8 C 0.87228(9) 0.3835(2) 0.54061(4) 0.0158(3) Uani 1 d .
H8 H 0.8570 0.5110 0.5202 0.019 Uiso 1 calc R
C19 C 0.62853(9) 0.4469(3) 0.56288(4) 0.0188(3) Uani 1 d .
H19A H 0.5695 0.4798 0.5435 0.023 Uiso 1 calc R
H19B H 0.6209 0.3023 0.5776 0.023 Uiso 1 calc R
C14 C 0.69365(10) 0.2214(2) 0.50885(4) 0.0170(3) Uani 1 d .
C5 C 0.97343(9) 0.4011(2) 0.56000(4) 0.0152(3) Uani 1 d .
C21 C 0.90012(10) 0.3363(2) 0.66123(4) 0.0168(3) Uani 1 d .
H21 H 0.8494 0.2318 0.6559 0.020 Uiso 1 calc R
C30 C 0.45137(10) 1.0766(3) 0.66586(4) 0.0182(3) Uani 1 d .
H30 H 0.4540 1.1932 0.6461 0.022 Uiso 1 calc R
C32 C 0.37562(9) 0.9110(3) 0.71631(4) 0.0170(3) Uani 1 d .
C2 C 1.15891(9) 0.4466(3) 0.59947(4) 0.0169(3) Uani 1 d .
C25 C 0.97247(10) 0.6843(2) 0.64603(4) 0.0177(3) Uani 1 d .
H25 H 0.9714 0.8220 0.6305 0.021 Uiso 1 calc R
C6 C 1.01802(10) 0.2259(2) 0.58529(4) 0.0183(3) Uani 1 d .
H6 H 0.9849 0.0893 0.5889 0.022 Uiso 1 calc R
C22 C 0.97467(9) 0.2897(2) 0.69321(4) 0.0177(3) Uani 1 d .
H22 H 0.9746 0.1558 0.7096 0.021 Uiso 1 calc R
C24 C 1.04785(10) 0.6394(3) 0.67720(4) 0.0188(3) Uani 1 d .
H24 H 1.0987 0.7439 0.6824 0.023 Uiso 1 calc R
C16 C 0.80114(9) 0.3908(2) 0.56869(4) 0.0152(3) Uani 1 d .
H16 H 0.8020 0.2374 0.5825 0.018 Uiso 1 calc R
C3 C 1.11697(9) 0.6184(2) 0.57324(4) 0.0169(3) Uani 1 d .
H3 H 1.1510 0.7517 0.5687 0.020 Uiso 1 calc R
C11 C 0.67513(11) -0.1468(3) 0.45297(4) 0.0233(3) Uani 1 d .
H11 H 0.6688 -0.2708 0.4340 0.028 Uiso 1 calc R
C34 C 0.51220(10) 0.7362(3) 0.70139(4) 0.0186(3) Uani 1 d .
H34 H 0.5576 0.6174 0.7065 0.022 Uiso 1 calc R
C17 C 0.81676(9) 0.5785(2) 0.60201(4) 0.0159(3) Uani 1 d .
H17 H 0.8267 0.7301 0.5892 0.019 Uiso 1 calc R
C31 C 0.38076(10) 1.0824(2) 0.68781(4) 0.0188(3) Uani 1 d .
H31 H 0.3362 1.2032 0.6833 0.023 Uiso 1 calc R
C10 C 0.76244(10) -0.0768(2) 0.47314(4) 0.0196(3) Uani 1 d .
H10 H 0.8161 -0.1539 0.4682 0.024 Uiso 1 calc R
C13 C 0.60664(10) 0.1453(3) 0.48826(4) 0.0221(3) Uani 1 d .
H13 H 0.5526 0.2195 0.4934 0.026 Uiso 1 calc R
C15 C 0.70633(9) 0.4185(2) 0.53946(4) 0.0163(3) Uani 1 d .
H15 H 0.7090 0.5643 0.5237 0.020 Uiso 1 calc R
C18 C 0.65168(9) 0.6437(3) 0.59309(4) 0.0182(3) Uani 1 d .
H18 H 0.6581 0.7895 0.5779 0.022 Uiso 1 calc R
C27 C 0.57825(10) 0.6770(3) 0.61856(4) 0.0195(3) Uani 1 d .
H27A H 0.5759 0.5361 0.6351 0.023 Uiso 1 calc R
H27B H 0.5171 0.6936 0.5999 0.023 Uiso 1 calc R
C33 C 0.44171(10) 0.7373(3) 0.72340(4) 0.0183(3) Uani 1 d .
H33 H 0.4388 0.6206 0.7431 0.022 Uiso 1 calc R
C29 C 0.51857(9) 0.9027(2) 0.67219(4) 0.0173(3) Uani 1 d .
C12 C 0.59695(11) -0.0358(3) 0.46050(4) 0.0247(3) Uani 1 d .
H12 H 0.5369 -0.0834 0.4467 0.030 Uiso 1 calc R
C35 C 0.29770(10) 0.7547(3) 0.76630(5) 0.0248(3) Uani 1 d .
H35A H 0.2929 0.6021 0.7534 0.037 Uiso 1 calc GR
H35B H 0.2430 0.7822 0.7782 0.037 Uiso 1 calc GR
H35C H 0.3537 0.7611 0.7879 0.037 Uiso 1 calc GR
C7 C 1.10931(10) 0.2479(3) 0.60514(4) 0.0197(3) Uani 1 d .
H7 H 1.1384 0.1283 0.6226 0.024 Uiso 1 calc R
C26 C 1.13060(11) 0.2194(3) 0.75720(4) 0.0239(3) Uani 1 d .
H26A H 1.1251 0.0780 0.7408 0.036 Uiso 1 calc GR
H26B H 1.0794 0.2271 0.7719 0.036 Uiso 1 calc GR
H26C H 1.1899 0.2188 0.7769 0.036 Uiso 1 calc GR
C1 C 1.30040(10) 0.6579(3) 0.61672(5) 0.0254(3) Uani 1 d .
H1A H 1.3066 0.6747 0.5882 0.038 Uiso 1 calc GR
H1B H 1.3622 0.6463 0.6344 0.038 Uiso 1 calc GR
H1C H 1.2680 0.7927 0.6247 0.038 Uiso 1 calc GR
C28 C 0.59363(10) 0.8853(3) 0.64730(4) 0.0200(3) Uani 1 d .
H28A H 0.6549 0.8714 0.6660 0.024 Uiso 1 calc R
H28B H 0.5939 1.0280 0.6310 0.024 Uiso 1 calc R

loop_
_atom_site_aniso_label
_atom_site_aniso_U_11
_atom_site_aniso_U_22
_atom_site_aniso_U_33
_atom_site_aniso_U_23
_atom_site_aniso_U_13
_atom_site_aniso_U_12
O2 0.0187(5) 0.0186(5) 0.0188(5) -0.0045(4) 0.0057(4) -0.0018(4)
O1 0.0167(5) 0.0245(6) 0.0232(5) 0.0025(4) 0.0011(4) -0.0001(4)
O5 0.0192(5) 0.0268(6) 0.0233(5) 0.0054(5) 0.0085(4) 0.0049(4)
O3 0.0166(5) 0.0228(5) 0.0148(5) -0.0007(4) 0.0044(4) 0.0019(4)
O4 0.0204(5) 0.0295(6) 0.0221(5) 0.0081(5) -0.0023(4) -0.0046(5)
C20 0.0189(7) 0.0157(7) 0.0132(6) -0.0009(5) 0.0059(5) 0.0007(5)
C4 0.0208(7) 0.0144(7) 0.0140(6) 0.0016(5) 0.0054(5) 0.0002(6)
C9 0.0194(7) 0.0166(7) 0.0139(6) 0.0018(5) 0.0042(5) -0.0033(6)
C23 0.0179(7) 0.0207(7) 0.0133(6) 0.0002(6) 0.0032(5) 0.0004(6)
C8 0.0199(7) 0.0131(7) 0.0149(6) -0.0003(5) 0.0050(5) -0.0009(5)
C19 0.0172(7) 0.0222(8) 0.0171(7) -0.0006(6) 0.0035(5) 0.0003(6)
C14 0.0207(7) 0.0179(7) 0.0131(6) 0.0014(5) 0.0049(5) -0.0027(6)
C5 0.0182(7) 0.0161(7) 0.0130(6) -0.0005(5) 0.0071(5) 0.0001(5)
C21 0.0184(7) 0.0157(7) 0.0174(7) -0.0006(6) 0.0060(5) -0.0028(6)
C30 0.0214(7) 0.0168(7) 0.0156(6) 0.0005(6) 0.0020(5) 0.0000(6)
C32 0.0146(7) 0.0207(7) 0.0153(6) -0.0028(6) 0.0023(5) -0.0007(6)
C2 0.0162(7) 0.0200(7) 0.0150(6) -0.0020(6) 0.0045(5) 0.0025(6)
C25 0.0236(7) 0.0155(7) 0.0153(6) 0.0013(6) 0.0070(5) -0.0021(6)
C6 0.0209(7) 0.0137(7) 0.0223(7) 0.0030(6) 0.0090(6) -0.0008(6)
C22 0.0212(7) 0.0165(7) 0.0167(7) 0.0028(6) 0.0066(6) 0.0010(6)
C24 0.0194(7) 0.0192(7) 0.0180(7) -0.0024(6) 0.0044(5) -0.0076(6)
C16 0.0175(7) 0.0141(7) 0.0146(6) 0.0007(5) 0.0043(5) -0.0005(5)
C3 0.0199(7) 0.0156(7) 0.0163(6) -0.0002(5) 0.0066(5) -0.0021(6)
C11 0.0350(9) 0.0180(8) 0.0175(7) -0.0027(6) 0.0067(6) -0.0065(6)
C34 0.0183(7) 0.0194(7) 0.0173(7) -0.0003(6) 0.0015(5) 0.0050(6)
C17 0.0173(7) 0.0156(7) 0.0156(6) 0.0008(5) 0.0052(5) 0.0001(6)
C31 0.0195(7) 0.0172(7) 0.0186(7) -0.0007(6) 0.0011(5) 0.0039(6)
C10 0.0271(8) 0.0173(7) 0.0160(6) 0.0010(6) 0.0079(6) -0.0006(6)
C13 0.0219(7) 0.0268(8) 0.0178(7) -0.0012(6) 0.0048(6) -0.0017(6)
C15 0.0183(7) 0.0174(7) 0.0133(6) -0.0002(5) 0.0031(5) -0.0007(6)
C18 0.0169(7) 0.0202(8) 0.0175(7) 0.0004(6) 0.0034(5) 0.0017(6)
C27 0.0189(7) 0.0211(8) 0.0193(7) -0.0014(6) 0.0057(6) 0.0006(6)
C33 0.0208(7) 0.0183(7) 0.0153(6) 0.0018(6) 0.0026(5) 0.0019(6)
C29 0.0175(7) 0.0192(7) 0.0145(6) -0.0034(6) 0.0020(5) -0.0015(6)
C12 0.0270(8) 0.0281(9) 0.0180(7) -0.0034(6) 0.0021(6) -0.0079(7)
C35 0.0214(8) 0.0273(9) 0.0276(8) 0.0044(7) 0.0090(6) -0.0005(6)
C7 0.0223(7) 0.0173(7) 0.0207(7) 0.0048(6) 0.0071(6) 0.0044(6)
C26 0.0237(8) 0.0257(8) 0.0212(7) 0.0054(6) 0.0017(6) 0.0022(6)
C1 0.0187(7) 0.0253(8) 0.0300(8) -0.0038(7) -0.0002(6) -0.0039(6)
C28 0.0206(7) 0.0204(8) 0.0200(7) -0.0013(6) 0.0069(6) -0.0001(6)

loop_
_atom_type_symbol
_atom_type_description
_atom_type_scat_dispersion_real
_atom_type_scat_dispersion_imag
_atom_type_scat_source
C C 0.0033 0.0016 'International Tables Vol C Tables 4.2.6.8 and 6.1.1.4'
H H 0.0000 0.0000 'International Tables Vol C Tables 4.2.6.8 and 6.1.1.4'
O O 0.0106 0.0060 'International Tables Vol C Tables 4.2.6.8 and 6.1.1.4'

loop_
_geom_angle_atom_site_label_1
_geom_angle_atom_site_label_2
_geom_angle_atom_site_label_3
_geom_angle
C9 O2 C8 116.19(10)
C2 O1 C1 116.94(11)
C32 O5 C35 116.55(11)
C18 O3 C17 114.52(10)
C23 O4 C26 117.76(11)
C21 C20 C25 117.80(13)
C21 C20 C17 121.12(13)
C25 C20 C17 121.07(12)
C5 C4 H4 119.5
C5 C4 C3 121.06(13)
C3 C4 H4 119.5
O2 C9 C14 122.95(12)
O2 C9 C10 115.82(12)
C10 C9 C14 121.23(13)
O4 C23 C22 124.71(13)
O4 C23 C24 115.35(12)
C24 C23 C22 119.93(13)
O2 C8 H8 108.0
O2 C8 C5 106.28(11)
O2 C8 C16 107.89(11)
C5 C8 H8 108.0
C5 C8 C16 118.19(11)
C16 C8 H8 108.0
H19A C19 H19B 108.2
C15 C19 H19A 109.8
C15 C19 H19B 109.8
C18 C19 H19A 109.8
C18 C19 H19B 109.8
C18 C19 C15 109.48(11)
C9 C14 C15 119.75(12)
C13 C14 C9 117.30(13)
C13 C14 C15 122.95(13)
C4 C5 C8 120.51(12)
C4 C5 C6 118.53(13)
C6 C5 C8 120.95(12)
C20 C21 H21 119.1
C20 C21 C22 121.79(13)
C22 C21 H21 119.1
C31 C30 H30 119.3
C31 C30 C29 121.34(13)
C29 C30 H30 119.3
O5 C32 C31 116.01(12)
O5 C32 C33 123.87(13)
C33 C32 C31 120.13(13)
O1 C2 C3 124.50(13)
O1 C2 C7 115.48(12)
C3 C2 C7 120.01(13)
C20 C25 H25 119.3
C24 C25 C20 121.33(13)
C24 C25 H25 119.3
C5 C6 H6 119.5
C7 C6 C5 121.07(13)
C7 C6 H6 119.5
C23 C22 C21 119.09(13)
C23 C22 H22 120.5
C21 C22 H22 120.5
C23 C24 H24 120.0
C25 C24 C23 120.01(13)
C25 C24 H24 120.0
C8 C16 H16 108.0
C17 C16 C8 116.06(11)
C17 C16 H16 108.0
C17 C16 C15 111.56(11)
C15 C16 C8 104.89(10)
C15 C16 H16 108.0
C4 C3 H3 120.3
C2 C3 C4 119.47(13)
C2 C3 H3 120.3
C10 C11 H11 120.0
C10 C11 C12 119.90(14)
C12 C11 H11 120.0
C33 C34 H34 118.9
C33 C34 C29 122.21(13)
C29 C34 H34 118.9
O3 C17 C20 105.00(10)
O3 C17 C16 110.62(11)
O3 C17 H17 109.0
C20 C17 C16 114.08(11)
C20 C17 H17 109.0
C16 C17 H17 109.0
C30 C31 H31 120.1
C32 C31 C30 119.72(13)
C32 C31 H31 120.1
C9 C10 H10 120.0
C11 C10 C9 120.01(14)
C11 C10 H10 120.0
C14 C13 H13 119.1
C12 C13 C14 121.80(14)
C12 C13 H13 119.1
C19 C15 C16 111.39(11)
C19 C15 H15 107.1
C14 C15 C19 115.18(12)
C14 C15 C16 108.65(11)
C14 C15 H15 107.1
C16 C15 H15 107.1
O3 C18 C19 109.68(11)
O3 C18 H18 109.2
O3 C18 C27 107.08(11)
C19 C18 H18 109.2
C19 C18 C27 112.34(12)
C27 C18 H18 109.2
C18 C27 H27A 108.5
C18 C27 H27B 108.5
C18 C27 C28 114.88(12)
H27A C27 H27B 107.5
C28 C27 H27A 108.5
C28 C27 H27B 108.5
C32 C33 C34 119.17(13)
C32 C33 H33 120.4
C34 C33 H33 120.4
C30 C29 C28 122.51(13)
C34 C29 C30 117.41(13)
C34 C29 C28 120.02(13)
C11 C12 C13 119.74(14)
C11 C12 H12 120.1
C13 C12 H12 120.1
O5 C35 H35A 109.5
O5 C35 H35B 109.5
O5 C35 H35C 109.5
H35A C35 H35B 109.5
H35A C35 H35C 109.5
H35B C35 H35C 109.5
C2 C7 H7 120.1
C6 C7 C2 119.76(13)
C6 C7 H7 120.1
O4 C26 H26A 109.5
O4 C26 H26B 109.5
O4 C26 H26C 109.5
H26A C26 H26B 109.5
H26A C26 H26C 109.5
H26B C26 H26C 109.5
O1 C1 H1A 109.5
O1 C1 H1B 109.5
O1 C1 H1C 109.5
H1A C1 H1B 109.5
H1A C1 H1C 109.5
H1B C1 H1C 109.5
C27 C28 H28A 109.3
C27 C28 H28B 109.3
C29 C28 C27 111.45(12)
C29 C28 H28A 109.3
C29 C28 H28B 109.3
H28A C28 H28B 108.0

loop_
_geom_bond_atom_site_label_1
_geom_bond_atom_site_label_2
_geom_bond_distance
O2 C9 1.3703(16)
O2 C8 1.4537(16)
O1 C2 1.3665(16)
O1 C1 1.4288(18)
O5 C32 1.3769(16)
O5 C35 1.4306(18)
O3 C17 1.4408(15)
O3 C18 1.4319(16)
O4 C23 1.3707(16)
O4 C26 1.4239(18)
C20 C21 1.3885(19)
C20 C25 1.3935(19)
C20 C17 1.5150(18)
C4 H4 0.9500
C4 C5 1.3863(19)
C4 C3 1.3946(19)
C9 C14 1.4017(19)
C9 C10 1.3917(19)
C23 C22 1.391(2)
C23 C24 1.387(2)
C8 H8 1.0000
C8 C5 1.5009(19)
C8 C16 1.5419(18)
C19 H19A 0.9900
C19 H19B 0.9900
C19 C15 1.5215(18)
C19 C18 1.514(2)
C14 C13 1.396(2)
C14 C15 1.5186(19)
C5 C6 1.3962(19)
C21 H21 0.9500
C21 C22 1.3929(19)
C30 H30 0.9500
C30 C31 1.3888(19)
C30 C29 1.397(2)
C32 C31 1.389(2)
C32 C33 1.3859(19)
C2 C3 1.3854(19)
C2 C7 1.397(2)
C25 H25 0.9500
C25 C24 1.382(2)
C6 H6 0.9500
C6 C7 1.378(2)
C22 H22 0.9500
C24 H24 0.9500
C16 H16 1.0000
C16 C17 1.5394(19)
C16 C15 1.5398(18)
C3 H3 0.9500
C11 H11 0.9500
C11 C10 1.385(2)
C11 C12 1.385(2)
C34 H34 0.9500
C34 C33 1.3882(19)
C34 C29 1.389(2)
C17 H17 1.0000
C31 H31 0.9500
C10 H10 0.9500
C13 H13 0.9500
C13 C12 1.388(2)
C15 H15 1.0000
C18 H18 1.0000
C18 C27 1.5179(19)
C27 H27A 0.9900
C27 H27B 0.9900
C27 C28 1.530(2)
C33 H33 0.9500
C29 C28 1.5154(19)
C12 H12 0.9500
C35 H35A 0.9800
C35 H35B 0.9800
C35 H35C 0.9800
C7 H7 0.9500
C26 H26A 0.9800
C26 H26B 0.9800
C26 H26C 0.9800
C1 H1A 0.9800
C1 H1B 0.9800
C1 H1C 0.9800
C28 H28A 0.9900
C28 H28B 0.9900

loop_
_geom_torsion_atom_site_label_1
_geom_torsion_atom_site_label_2
_geom_torsion_atom_site_label_3
_geom_torsion_atom_site_label_4
_geom_torsion
O2 C9 C14 C13 179.65(12)
O2 C9 C14 C15 -0.9(2)
O2 C9 C10 C11 -179.10(12)
O2 C8 C5 C4 126.50(13)
O2 C8 C5 C6 -54.48(15)
O2 C8 C16 C17 165.85(11)
O2 C8 C16 C15 -70.55(13)
O1 C2 C3 C4 -178.78(12)
O1 C2 C7 C6 179.14(12)
O5 C32 C31 C30 -179.10(12)
O5 C32 C33 C34 179.76(13)
O3 C18 C27 C28 64.19(15)
O4 C23 C22 C21 -179.51(13)
O4 C23 C24 C25 -179.53(12)
C20 C21 C22 C23 -0.5(2)
C20 C25 C24 C23 -1.6(2)
C4 C5 C6 C7 3.1(2)
C9 O2 C8 C5 175.90(10)
C9 O2 C8 C16 48.22(14)
C9 C14 C13 C12 -0.4(2)
C9 C14 C15 C19 -148.99(13)
C9 C14 C15 C16 -23.25(17)
C8 O2 C9 C14 -12.20(18)
C8 O2 C9 C10 167.81(11)
C8 C5 C6 C7 -175.94(12)
C8 C16 C17 O3 169.11(11)
C8 C16 C17 C20 -72.79(15)
C8 C16 C15 C19 -175.69(11)
C8 C16 C15 C14 56.40(14)
C19 C18 C27 C28 -175.33(12)
C14 C9 C10 C11 0.9(2)
C14 C13 C12 C11 0.5(2)
C5 C4 C3 C2 0.2(2)
C5 C8 C16 C17 45.38(17)
C5 C8 C16 C15 168.97(12)
C5 C6 C7 C2 -1.1(2)
C21 C20 C25 C24 2.4(2)
C21 C20 C17 O3 60.46(16)
C21 C20 C17 C16 -60.81(16)
C30 C29 C28 C27 -109.94(15)
C25 C20 C21 C22 -1.4(2)
C25 C20 C17 O3 -118.75(13)
C25 C20 C17 C16 119.97(14)
C22 C23 C24 C25 -0.3(2)
C24 C23 C22 C21 1.3(2)
C16 C8 C5 C4 -112.20(14)
C16 C8 C5 C6 66.83(17)
C3 C4 C5 C8 176.37(12)
C3 C4 C5 C6 -2.68(19)
C3 C2 C7 C6 -1.5(2)
C34 C29 C28 C27 67.15(17)
C17 O3 C18 C19 62.69(14)
C17 O3 C18 C27 -175.16(11)
C17 C20 C21 C22 179.41(12)
C17 C20 C25 C24 -178.35(13)
C17 C16 C15 C19 -49.26(15)
C17 C16 C15 C14 -177.17(11)
C31 C30 C29 C34 -0.2(2)
C31 C30 C29 C28 176.96(13)
C31 C32 C33 C34 -0.6(2)
C10 C9 C14 C13 -0.4(2)
C10 C9 C14 C15 179.11(12)
C10 C11 C12 C13 0.0(2)
C13 C14 C15 C19 30.45(19)
C13 C14 C15 C16 156.19(13)
C15 C19 C18 O3 -59.19(14)
C15 C19 C18 C27 -178.16(12)
C15 C14 C13 C12 -179.81(13)
C15 C16 C17 O3 49.06(14)
C15 C16 C17 C20 167.16(11)
C18 O3 C17 C20 179.34(11)
C18 O3 C17 C16 -57.15(14)
C18 C19 C15 C14 178.19(11)
C18 C19 C15 C16 53.87(15)
C18 C27 C28 C29 -178.74(12)
C33 C32 C31 C30 1.2(2)
C33 C34 C29 C30 0.8(2)
C33 C34 C29 C28 -176.39(13)
C29 C30 C31 C32 -0.8(2)
C29 C34 C33 C32 -0.5(2)
C12 C11 C10 C9 -0.7(2)
C35 O5 C32 C31 -178.86(12)
C35 O5 C32 C33 0.78(19)
C7 C2 C3 C4 1.9(2)
C26 O4 C23 C22 -1.4(2)
C26 O4 C23 C24 177.76(12)
C1 O1 C2 C3 2.48(19)
C1 O1 C2 C7 -178.17(12)
